data_4062327
loop_
_publ_author_name
'Gracia, Cecilia'
'Marco, Gema'
'Navarro, Rafael'
'Romero, Pilar'
'Soler, Tatiana'
'Urriolabeitia, Esteban P.'

_publ_section_title
;
 C-P and C-H Bond Activations and C-C Coupling in Bis-Phosphonium Salts
 Induced by Platinum(II) Complexes
;
_journal_issue 24
_journal_name_full Organometallics
_journal_page_first 4910
_journal_page_last 4921
_journal_paper_doi 10.1021/om0305465
_journal_volume 22
_journal_year 2003
_chemical_formula_moiety 'C40 H33 Cl I2 P2 Pt, C H Cl3'
_chemical_formula_sum 'C41 H34 Cl4 I2 P2 Pt'
_chemical_formula_weight 1179.31
_space_group_IT_number 2
_space_group_name_Hall '-P 1'
_space_group_name_H-M_alt 'P -1'
_symmetry_cell_setting triclinic
_symmetry_space_group_name_Hall '-P 1'
_symmetry_space_group_name_H-M 'P -1'
_cell_angle_alpha 72.1740(10)
_cell_angle_beta 88.082(2)
_cell_angle_gamma 72.8540(10)
_cell_formula_units_Z 2
_cell_length_a 9.9831(9)
_cell_length_b 12.2541(11)
_cell_length_c 17.9378(16)
_cell_measurement_temperature 100(1)
_cell_volume 1992.3(3)
_diffrn_ambient_temperature 100(1)
_exptl_crystal_density_diffrn 1.966
_cod_database_code 4062327

loop_
_symmetry_equiv_pos_as_xyz
'x, y, z'
'-x, -y, -z'

loop_
_atom_site_label
_atom_site_type_symbol
_atom_site_fract_x
_atom_site_fract_y
_atom_site_fract_z
_atom_site_U_iso_or_equiv
_atom_site_adp_type
_atom_site_occupancy
_atom_site_symmetry_multiplicity
_atom_site_calc_flag
_atom_site_refinement_flags
_atom_site_disorder_assembly
_atom_site_disorder_group
Pt1 Pt 0.31809(4) 0.17600(3) 0.20622(2) 0.01405(12) Uani 1 1 d . . .
I1 I 0.32503(7) 0.21949(7) 0.05179(4) 0.03261(19) Uani 1 1 d . . .
I2 I 0.30730(7) 0.12044(6) 0.35950(4) 0.02781(18) Uani 1 1 d . . .
Cl1 Cl 0.0629(2) 0.2639(2) 0.19383(14) 0.0210(5) Uani 1 1 d . . .
C1 C 0.3136(10) 0.0046(9) 0.2146(6) 0.021(2) Uani 1 1 d . . .
C2 C 0.4394(9) -0.0898(8) 0.2249(5) 0.0170(19) Uani 1 1 d . . .
C3 C 0.4411(10) -0.2074(8) 0.2283(6) 0.020(2) Uani 1 1 d . . .
C4 C 0.3124(11) -0.2263(9) 0.2208(6) 0.028(2) Uani 1 1 d . . .
H4 H 0.3096 -0.3038 0.2223 0.033 Uiso 1 1 calc R . .
C5 C 0.1868(10) -0.1329(9) 0.2109(6) 0.025(2) Uani 1 1 d . . .
H5 H 0.0998 -0.1476 0.2058 0.030 Uiso 1 1 calc R . .
C6 C 0.1883(10) -0.0204(9) 0.2085(6) 0.022(2) Uani 1 1 d . . .
H6 H 0.1019 0.0416 0.2025 0.027 Uiso 1 1 calc R . .
C7 C 0.5712(10) -0.3125(9) 0.2385(7) 0.026(2) Uani 1 1 d . . .
C8 C 0.6322(11) -0.3833(9) 0.3126(7) 0.032(3) Uani 1 1 d . . .
H8 H 0.5959 -0.3607 0.3571 0.038 Uiso 1 1 calc R . .
C9 C 0.7449(13) -0.4863(10) 0.3231(8) 0.041(3) Uani 1 1 d . . .
H9 H 0.7857 -0.5337 0.3742 0.049 Uiso 1 1 calc R . .
C10 C 0.7966(12) -0.5186(10) 0.2582(9) 0.040(3) Uani 1 1 d . . .
H10 H 0.8734 -0.5893 0.2649 0.048 Uiso 1 1 calc R . .
C11 C 0.7394(13) -0.4507(11) 0.1841(9) 0.045(3) Uani 1 1 d . . .
H11 H 0.7766 -0.4738 0.1399 0.054 Uiso 1 1 calc R . .
C12 C 0.6239(11) -0.3453(11) 0.1739(8) 0.035(3) Uani 1 1 d . . .
H12 H 0.5833 -0.2978 0.1229 0.042 Uiso 1 1 calc R . .
C13 C 0.5304(9) 0.1096(8) 0.2177(6) 0.018(2) Uani 1 1 d . . .
C14 C 0.6143(10) 0.1780(8) 0.2160(5) 0.0176(19) Uani 1 1 d . . .
C15 C 0.5542(10) 0.3114(8) 0.1990(6) 0.021(2) Uani 1 1 d . . .
H15A H 0.5841 0.3526 0.1476 0.025 Uiso 1 1 calc R . .
H15B H 0.5919 0.3359 0.2395 0.025 Uiso 1 1 calc R . .
C16 C 0.7725(9) 0.1340(9) 0.2289(6) 0.020(2) Uani 1 1 d . . .
H16A H 0.8112 0.2002 0.2035 0.030 Uiso 1 1 calc R . .
H16B H 0.8104 0.0686 0.2062 0.030 Uiso 1 1 calc R . .
H16C H 0.7987 0.1046 0.2853 0.030 Uiso 1 1 calc R . .
P1 P 0.3617(2) 0.3589(2) 0.19722(15) 0.0173(5) Uani 1 1 d . . .
C17 C 0.3002(10) 0.4863(8) 0.1090(5) 0.0177(19) Uani 1 1 d . . .
C18 C 0.1662(11) 0.5110(9) 0.0737(6) 0.028(2) Uani 1 1 d . . .
H18 H 0.1093 0.4606 0.0955 0.033 Uiso 1 1 calc R . .
C19 C 0.1169(12) 0.6105(9) 0.0064(6) 0.028(2) Uani 1 1 d . . .
H19 H 0.0275 0.6261 -0.0183 0.034 Uiso 1 1 calc R . .
C20 C 0.1965(12) 0.6843(10) -0.0235(7) 0.035(3) Uani 1 1 d . . .
H20 H 0.1616 0.7523 -0.0685 0.042 Uiso 1 1 calc R . .
C21 C 0.3287(13) 0.6616(10) 0.0109(7) 0.038(3) Uani 1 1 d . . .
H21 H 0.3843 0.7134 -0.0107 0.045 Uiso 1 1 calc R . .
C22 C 0.3792(11) 0.5623(9) 0.0773(6) 0.027(2) Uani 1 1 d . . .
H22 H 0.4693 0.5470 0.1010 0.032 Uiso 1 1 calc R . .
C23 C 0.3066(10) 0.4271(8) 0.2745(6) 0.020(2) Uani 1 1 d . . .
C24 C 0.4025(11) 0.4297(9) 0.3295(6) 0.026(2) Uani 1 1 d . . .
H24 H 0.5005 0.3941 0.3281 0.031 Uiso 1 1 calc R . .
C25 C 0.3510(12) 0.4854(9) 0.3860(6) 0.030(2) Uani 1 1 d . . .
H25 H 0.4150 0.4893 0.4224 0.036 Uiso 1 1 calc R . .
C26 C 0.2092(12) 0.5349(9) 0.3900(6) 0.031(2) Uani 1 1 d . . .
H26 H 0.1755 0.5708 0.4297 0.038 Uiso 1 1 calc R . .
C27 C 0.1169(11) 0.5320(9) 0.3361(6) 0.030(2) Uani 1 1 d . . .
H27 H 0.0189 0.5665 0.3388 0.035 Uiso 1 1 calc R . .
C28 C 0.1638(11) 0.4798(9) 0.2782(6) 0.027(2) Uani 1 1 d . . .
H28 H 0.0985 0.4799 0.2409 0.033 Uiso 1 1 calc R . .
P2 P 0.5969(2) -0.0494(2) 0.23226(14) 0.0165(5) Uani 1 1 d . . .
C29 C 0.7186(9) -0.0787(8) 0.1581(5) 0.0167(19) Uani 1 1 d . . .
C30 C 0.8260(10) -0.1873(9) 0.1722(6) 0.023(2) Uani 1 1 d . . .
H30 H 0.8364 -0.2489 0.2210 0.027 Uiso 1 1 calc R . .
C31 C 0.9178(10) -0.2036(9) 0.1133(7) 0.028(2) Uani 1 1 d . . .
H31 H 0.9901 -0.2775 0.1219 0.033 Uiso 1 1 calc R . .
C32 C 0.9048(12) -0.1155(10) 0.0443(7) 0.034(3) Uani 1 1 d . . .
H32 H 0.9702 -0.1267 0.0056 0.041 Uiso 1 1 calc R . .
C33 C 0.7964(12) -0.0085(9) 0.0297(6) 0.031(3) Uani 1 1 d . . .
H33 H 0.7863 0.0521 -0.0195 0.038 Uiso 1 1 calc R . .
C34 C 0.7037(11) 0.0098(9) 0.0862(6) 0.025(2) Uani 1 1 d . . .
H34 H 0.6295 0.0830 0.0761 0.030 Uiso 1 1 calc R . .
C35 C 0.6874(10) -0.1290(8) 0.3280(6) 0.019(2) Uani 1 1 d . . .
C36 C 0.6084(10) -0.1637(8) 0.3924(6) 0.023(2) Uani 1 1 d . . .
H36 H 0.5101 -0.1484 0.3844 0.027 Uiso 1 1 calc R . .
C37 C 0.6707(12) -0.2191(9) 0.4665(6) 0.030(2) Uani 1 1 d . . .
H37 H 0.6161 -0.2410 0.5098 0.035 Uiso 1 1 calc R . .
C38 C 0.8160(12) -0.2433(9) 0.4780(6) 0.030(2) Uani 1 1 d . . .
H38 H 0.8605 -0.2841 0.5291 0.036 Uiso 1 1 calc R . .
C39 C 0.8937(10) -0.2084(9) 0.4163(6) 0.028(2) Uani 1 1 d . . .
H39 H 0.9917 -0.2235 0.4253 0.033 Uiso 1 1 calc R . .
C40 C 0.8325(10) -0.1511(9) 0.3403(6) 0.024(2) Uani 1 1 d . . .
H40 H 0.8877 -0.1275 0.2977 0.029 Uiso 1 1 calc R . .
C41 C 0.7851(10) 0.1274(10) 0.4828(7) 0.030(2) Uani 1 1 d . . .
H41 H 0.8242 0.0511 0.5266 0.036 Uiso 1 1 calc R . .
Cl2 Cl 0.6498(3) 0.1123(2) 0.43085(16) 0.0303(6) Uani 1 1 d . . .
Cl3 Cl 0.9227(3) 0.1558(3) 0.42178(18) 0.0364(6) Uani 1 1 d . . .
Cl4 Cl 0.7160(3) 0.2477(3) 0.5235(2) 0.0491(8) Uani 1 1 d . . .

loop_
_atom_site_aniso_label
_atom_site_aniso_U_11
_atom_site_aniso_U_22
_atom_site_aniso_U_33
_atom_site_aniso_U_23
_atom_site_aniso_U_13
_atom_site_aniso_U_12
Pt1 0.00909(19) 0.01525(19) 0.0200(2) -0.00715(14) 0.00188(13) -0.00514(13)
I1 0.0288(4) 0.0369(4) 0.0343(4) -0.0133(3) 0.0008(3) -0.0105(3)
I2 0.0281(4) 0.0290(4) 0.0278(4) -0.0096(3) 0.0037(3) -0.0101(3)
Cl1 0.0089(10) 0.0194(11) 0.0358(14) -0.0096(10) 0.0010(9) -0.0049(9)
C1 0.012(5) 0.029(5) 0.023(5) -0.009(4) 0.002(4) -0.007(4)
C2 0.016(5) 0.020(5) 0.017(5) -0.005(4) 0.002(4) -0.010(4)
C3 0.018(5) 0.020(5) 0.026(5) -0.009(4) 0.005(4) -0.008(4)
C4 0.023(6) 0.027(5) 0.042(7) -0.017(5) 0.005(5) -0.013(4)
C5 0.017(5) 0.030(6) 0.034(6) -0.016(5) 0.002(4) -0.009(4)
C6 0.012(5) 0.024(5) 0.035(6) -0.014(4) 0.004(4) -0.006(4)
C7 0.012(5) 0.021(5) 0.053(7) -0.019(5) 0.011(5) -0.010(4)
C8 0.017(5) 0.027(6) 0.049(7) -0.011(5) 0.000(5) -0.006(4)
C9 0.039(7) 0.028(6) 0.057(8) -0.009(6) -0.005(6) -0.017(5)
C10 0.017(6) 0.027(6) 0.080(10) -0.021(6) 0.006(6) -0.010(5)
C11 0.041(7) 0.041(7) 0.081(10) -0.047(7) 0.024(7) -0.026(6)
C12 0.019(6) 0.040(7) 0.052(8) -0.023(6) 0.004(5) -0.010(5)
C13 0.012(5) 0.023(5) 0.026(5) -0.014(4) 0.002(4) -0.008(4)
C14 0.015(5) 0.020(5) 0.018(5) -0.007(4) -0.003(4) -0.003(4)
C15 0.016(5) 0.022(5) 0.030(6) -0.009(4) 0.005(4) -0.012(4)
C16 0.012(5) 0.024(5) 0.026(5) -0.010(4) 0.003(4) -0.008(4)
P1 0.0133(12) 0.0167(12) 0.0237(13) -0.0073(10) 0.0018(10) -0.0062(10)
C17 0.020(5) 0.018(5) 0.019(5) -0.008(4) 0.004(4) -0.008(4)
C18 0.022(5) 0.028(6) 0.039(6) -0.018(5) 0.000(5) -0.008(4)
C19 0.031(6) 0.026(5) 0.027(6) -0.013(4) -0.002(5) -0.003(5)
C20 0.042(7) 0.024(6) 0.030(6) -0.002(5) 0.003(5) -0.003(5)
C21 0.043(7) 0.028(6) 0.040(7) -0.002(5) 0.014(6) -0.015(5)
C22 0.026(6) 0.026(5) 0.029(6) -0.002(4) 0.003(4) -0.014(5)
C23 0.018(5) 0.015(5) 0.029(5) -0.007(4) 0.005(4) -0.008(4)
C24 0.019(5) 0.028(5) 0.030(6) -0.008(4) -0.002(4) -0.004(4)
C25 0.038(7) 0.032(6) 0.026(6) -0.011(5) -0.006(5) -0.016(5)
C26 0.039(7) 0.026(6) 0.028(6) -0.011(5) 0.002(5) -0.006(5)
C27 0.015(5) 0.031(6) 0.039(6) -0.019(5) 0.002(4) 0.007(4)
C28 0.026(6) 0.024(5) 0.035(6) -0.009(5) 0.005(5) -0.014(4)
P2 0.0111(11) 0.0175(12) 0.0222(13) -0.0074(10) 0.0019(9) -0.0052(9)
C29 0.015(5) 0.019(5) 0.022(5) -0.011(4) 0.003(4) -0.010(4)
C30 0.018(5) 0.029(5) 0.030(6) -0.019(4) -0.001(4) -0.010(4)
C31 0.015(5) 0.024(5) 0.044(7) -0.014(5) 0.004(5) -0.002(4)
C32 0.029(6) 0.042(7) 0.048(7) -0.034(6) 0.021(5) -0.019(5)
C33 0.044(7) 0.025(6) 0.029(6) -0.010(5) 0.013(5) -0.016(5)
C34 0.023(5) 0.024(5) 0.032(6) -0.015(4) 0.009(4) -0.009(4)
C35 0.019(5) 0.013(4) 0.026(5) -0.009(4) 0.000(4) -0.001(4)
C36 0.014(5) 0.019(5) 0.029(6) 0.002(4) 0.000(4) -0.005(4)
C37 0.033(6) 0.024(6) 0.026(6) -0.003(4) 0.004(5) -0.007(5)
C38 0.036(6) 0.020(5) 0.025(6) -0.004(4) -0.007(5) 0.001(5)
C39 0.014(5) 0.025(5) 0.040(7) -0.010(5) -0.009(4) 0.001(4)
C40 0.020(5) 0.024(5) 0.026(5) -0.009(4) -0.005(4) 0.000(4)
C41 0.012(5) 0.037(6) 0.045(7) -0.020(5) 0.000(5) -0.005(4)
Cl2 0.0244(13) 0.0357(14) 0.0356(15) -0.0131(11) -0.0008(11) -0.0138(11)
Cl3 0.0229(14) 0.0440(16) 0.0487(17) -0.0198(13) 0.0056(12) -0.0138(12)
Cl4 0.0307(16) 0.062(2) 0.078(2) -0.0481(19) 0.0162(15) -0.0227(15)

loop_
_geom_bond_atom_site_label_1
_geom_bond_atom_site_label_2
_geom_bond_distance
_geom_bond_site_symmetry_2
_geom_bond_publ_flag
Pt1 C13 2.026(9) . ?
Pt1 C1 2.073(10) . ?
Pt1 P1 2.364(2) . ?
Pt1 Cl1 2.444(2) . ?
Pt1 I2 2.6291(8) . ?
Pt1 I1 2.6584(9) . ?
C1 C6 1.388(13) . ?
C1 C2 1.407(13) . ?
C2 C3 1.418(13) . ?
C2 P2 1.802(9) . ?
C3 C4 1.389(13) . ?
C3 C7 1.505(13) . ?
C4 C5 1.399(14) . ?
C4 H4 0.9500 . ?
C5 C6 1.370(14) . ?
C5 H5 0.9500 . ?
C6 H6 0.9500 . ?
C7 C12 1.378(15) . ?
C7 C8 1.388(15) . ?
C8 C9 1.387(16) . ?
C8 H8 0.9500 . ?
C9 C10 1.380(18) . ?
C9 H9 0.9500 . ?
C10 C11 1.370(19) . ?
C10 H10 0.9500 . ?
C11 C12 1.422(16) . ?
C11 H11 0.9500 . ?
C12 H12 0.9500 . ?
C13 C14 1.343(13) . ?
C13 P2 1.801(9) . ?
C14 C15 1.501(13) . ?
C14 C16 1.511(12) . ?
C15 P1 1.835(9) . ?
C15 H15A 0.9900 . ?
C15 H15B 0.9900 . ?
C16 H16A 0.9800 . ?
C16 H16B 0.9800 . ?
C16 H16C 0.9800 . ?
P1 C17 1.819(9) . ?
P1 C23 1.819(10) . ?
C17 C22 1.375(13) . ?
C17 C18 1.407(13) . ?
C18 C19 1.405(15) . ?
C18 H18 0.9500 . ?
C19 C20 1.354(15) . ?
C19 H19 0.9500 . ?
C20 C21 1.391(17) . ?
C20 H20 0.9500 . ?
C21 C22 1.395(15) . ?
C21 H21 0.9500 . ?
C22 H22 0.9500 . ?
C23 C28 1.389(14) . ?
C23 C24 1.412(14) . ?
C24 C25 1.391(15) . ?
C24 H24 0.9500 . ?
C25 C26 1.375(15) . ?
C25 H25 0.9500 . ?
C26 C27 1.373(15) . ?
C26 H26 0.9500 . ?
C27 C28 1.380(15) . ?
C27 H27 0.9500 . ?
C28 H28 0.9500 . ?
P2 C35 1.809(10) . ?
P2 C29 1.817(9) . ?
C29 C34 1.387(14) . ?
C29 C30 1.398(13) . ?
C30 C31 1.397(14) . ?
C30 H30 0.9500 . ?
C31 C32 1.351(16) . ?
C31 H31 0.9500 . ?
C32 C33 1.389(15) . ?
C32 H32 0.9500 . ?
C33 C34 1.375(14) . ?
C33 H33 0.9500 . ?
C34 H34 0.9500 . ?
C35 C36 1.406(14) . ?
C35 C40 1.405(13) . ?
C36 C37 1.367(14) . ?
C36 H36 0.9500 . ?
C37 C38 1.401(15) . ?
C37 H37 0.9500 . ?
C38 C39 1.364(15) . ?
C38 H38 0.9500 . ?
C39 C40 1.394(14) . ?
C39 H39 0.9500 . ?
C40 H40 0.9500 . ?
C41 Cl2 1.750(10) . ?
C41 Cl3 1.775(11) . ?
C41 Cl4 1.791(11) . ?
C41 H41 1.0000 . ?
